data_1540013
loop_
_publ_author_name
'von Schnering, H.G.'

_publ_section_title
;
 Die Kristallstruktur des Ba Cd O2
;
_journal_name_full 'Zeitschrift fuer Anorganische und Allgemeine Chemie'
_journal_page_first 144
_journal_page_last 155
_journal_volume 314
_journal_year 1962
_chemical_formula_sum 'Ba Cd O2'
_space_group_IT_number 62
_symmetry_space_group_name_Hall '-P 2bc 2a'
_symmetry_space_group_name_H-M 'P m n b'
_cell_angle_alpha 90
_cell_angle_beta 90
_cell_angle_gamma 90
_cell_formula_units_Z 4
_cell_length_a 3.66
_cell_length_b 6.168
_cell_length_c 11.95
_cell_volume 269.770
_citation_journal_id_ASTM ZAACAB
_cod_data_source_file vonSchnering_ZAACAB_1962_795.cif
_cod_data_source_block Ba1Cd1O2
_cod_original_cell_volume 269.7698
_cod_original_sg_symbol_Hall '-P 2ac 2n (y,-x,z)'
_cod_original_formula_sum 'Ba1 Cd1 O2'
_cod_database_code 1540013

loop_
_symmetry_equiv_pos_as_xyz
x,y,z
-x,-y+1/2,z+1/2
-x+1/2,y+1/2,-z+1/2
x+1/2,-y,-z
-x,-y,-z
x,y-1/2,-z-1/2
x-1/2,-y-1/2,z-1/2
-x-1/2,y,z

loop_
_atom_site_label
_atom_site_type_symbol
_atom_site_fract_x
_atom_site_fract_y
_atom_site_fract_z
_atom_site_occupancy
_atom_site_U_iso_or_equiv
Ba1 Ba+2 0.25 0.1046 0.1424 1 0.0
O2 O-2 0.25 0.236 0.47 1 0.0
O1 O-2 0.25 0.651 0.748 1 0.0
Cd1 Cd+2 0.25 0.9041 0.6074 1 0.0
